data_1540185
loop_
_publ_author_name
'Braunschweig, Holger'
'Ewing, William C.'
'Ghosh, Sundargopal'
'Kramer, Thomas'
'Mattock, James D.'
'\"Ostreicher, Sebastian'
'Vargas, Alfredo'
'Werner, Christine'

_publ_section_title
;
 Trimetallaborides as starting points for the syntheses of large
 metal-rich molecular borides and clusters
;
_journal_issue 1
_journal_name_full 'Chem. Sci.'
_journal_page_first 109
_journal_paper_doi 10.1039/C5SC03206G
_journal_volume 7
_journal_year 2016
_chemical_formula_moiety 'C49 H59 B Cu Mn2 N2 O4 P Pt,3( C7 H8)'
_chemical_formula_sum 'C70 H83 B Cu Mn2 N2 O4 P Pt'
_chemical_formula_weight 1426.67
_chemical_name_common
;
?
;
_chemical_name_systematic
; 
?
;
_space_group_IT_number 2
_symmetry_cell_setting triclinic
_symmetry_space_group_name_Hall '-P 1'
_symmetry_space_group_name_H-M 'P -1'
_atom_sites_solution_hydrogens geom
_atom_sites_solution_primary direct
_atom_sites_solution_secondary difmap
_audit_creation_method SHELXL-97
_audit_update_record
;
2015-08-25 deposited with the CCDC.
2015-10-20 downloaded from the CCDC.
;
_cell_angle_alpha 100.262(5)
_cell_angle_beta 97.963(5)
_cell_angle_gamma 95.107(5)
_cell_formula_units_Z 2
_cell_length_a 12.516(2)
_cell_length_b 13.405(3)
_cell_length_c 19.099(4)
_cell_measurement_reflns_used 9955
_cell_measurement_temperature 100(2)
_cell_measurement_theta_max 26.74
_cell_measurement_theta_min 2.38
_cell_volume 3101.4(11)
_computing_cell_refinement 'Saint+ ver. 7.68A (Bruker AXS)'
_computing_data_collection 'APEX2 ver. 2010.3 (Bruker AXS)'
_computing_data_reduction 'Saint+ ver. 7.68A (Bruker AXS)'
_computing_molecular_graphics 'XP ver. 5.1 (Bruker AXS, 1998)'
_computing_publication_material 'SHELXL-97 (Sheldrick, 2008)'
_computing_structure_refinement 'SHELXL-97 (Sheldrick, 1997)'
_computing_structure_solution 'SHELXS-97 (Sheldrick, 1990)'
_diffrn_ambient_temperature 100(2)
_diffrn_measured_fraction_theta_full 0.987
_diffrn_measured_fraction_theta_max 0.970
_diffrn_measurement_device_type 'Bruker APEX-II CCD'
_diffrn_measurement_method '\f and \w scans'
_diffrn_radiation_monochromator 'multi-layer mirror'
_diffrn_radiation_source 'rotating anode'
_diffrn_radiation_type MoK\a
_diffrn_radiation_wavelength 0.71073
_diffrn_reflns_av_R_equivalents 0.0524
_diffrn_reflns_av_sigmaI/netI 0.0674
_diffrn_reflns_limit_h_max 15
_diffrn_reflns_limit_h_min -15
_diffrn_reflns_limit_k_max 17
_diffrn_reflns_limit_k_min -16
_diffrn_reflns_limit_l_max 24
_diffrn_reflns_limit_l_min -24
_diffrn_reflns_number 33414
_diffrn_reflns_theta_full 26.00
_diffrn_reflns_theta_max 26.93
_diffrn_reflns_theta_min 1.55
_exptl_absorpt_coefficient_mu 3.061
_exptl_absorpt_correction_T_max 0.7454
_exptl_absorpt_correction_T_min 0.4979
_exptl_absorpt_correction_type multi-scan
_exptl_absorpt_process_details 'Sadabs 2008/1 (Brucker 2008)'
_exptl_crystal_colour red
_exptl_crystal_density_diffrn 1.528
_exptl_crystal_density_method 'not measured'
_exptl_crystal_description block
_exptl_crystal_F_000 1452
_exptl_crystal_size_max 0.21
_exptl_crystal_size_mid 0.15
_exptl_crystal_size_min 0.08
_refine_diff_density_max 2.653
_refine_diff_density_min -1.473
_refine_diff_density_rms 0.126
_refine_ls_extinction_method none
_refine_ls_goodness_of_fit_ref 1.117
_refine_ls_hydrogen_treatment constr
_refine_ls_matrix_type full
_refine_ls_number_parameters 753
_refine_ls_number_reflns 13026
_refine_ls_number_restraints 60
_refine_ls_restrained_S_all 1.114
_refine_ls_R_factor_all 0.0642
_refine_ls_R_factor_gt 0.0410
_refine_ls_shift/su_max 0.002
_refine_ls_shift/su_mean 0.000
_refine_ls_structure_factor_coef Fsqd
_refine_ls_weighting_details 'calc w=1/[\s^2^(Fo^2^)+(0.0326P)^2^+1.7439P] where P=(Fo^2^+2Fc^2^)/3'
_refine_ls_weighting_scheme calc
_refine_ls_wR_factor_gt 0.0839
_refine_ls_wR_factor_ref 0.0913
_reflns_number_gt 10400
_reflns_number_total 13026
_reflns_threshold_expression >2sigma(I)
_cod_data_source_file c5sc03206g2.cif
_cod_data_source_block 7
_cod_depositor_comments
;
The following automatic conversions were performed:

'_symmetry_cell_setting' value 'Triclinic' changed to 'triclinic'
according to
/usr/data/users/saulius/crontab/automatic-downloads/rss-feeds/RSC/lib/dictionaries/cif_core.dic
dictionary named 'cif_core.dic' version 2.4.2 from 2011-04-26.

Automatic conversion script
Id: cif_fix_values 3271 2015-04-21 07:52:19Z andrius 

 Adding full bibliography for 1540182--1540185.cif.
;
_cod_original_cell_volume 3101.3(10)
_cod_original_sg_symbol_H-M P-1
_cod_database_code 1540185

loop_
_symmetry_equiv_pos_as_xyz
'x, y, z'
'-x, -y, -z'

loop_
_atom_site_label
_atom_site_type_symbol
_atom_site_fract_x
_atom_site_fract_y
_atom_site_fract_z
_atom_site_U_iso_or_equiv
_atom_site_adp_type
_atom_site_occupancy
_atom_site_symmetry_multiplicity
_atom_site_calc_flag
_atom_site_refinement_flags
_atom_site_disorder_assembly
_atom_site_disorder_group
Pt1 Pt 0.645781(14) 0.197567(13) 0.246243(10) 0.01894(6) Uani 1 1 d . . .
Mn1 Mn 0.79995(5) 0.25892(5) 0.36602(4) 0.01870(15) Uani 1 1 d . . .
P1 P 0.60092(9) 0.26753(8) 0.14382(7) 0.0193(3) Uani 1 1 d . . .
B1 B 0.7018(4) 0.1365(4) 0.3370(3) 0.0189(11) Uani 1 1 d . . .
O1 O 0.9494(3) 0.1101(2) 0.3273(2) 0.0323(8) Uani 1 1 d . . .
C1 C 0.8897(4) 0.1706(3) 0.3424(3) 0.0236(10) Uani 1 1 d . . .
Cu1 Cu 0.68705(4) 0.05201(4) 0.41568(3) 0.02179(13) Uani 1 1 d . . .
Mn2 Mn 0.59738(5) 0.01801(5) 0.28744(4) 0.01919(15) Uani 1 1 d . . .
O2 O 0.4333(3) 0.0602(2) 0.38135(19) 0.0286(8) Uani 1 1 d . . .
C2 C 0.5014(4) 0.0441(3) 0.3461(3) 0.0230(10) Uani 1 1 d . . .
O3 O 0.8402(3) 0.3635(2) 0.24933(18) 0.0275(8) Uani 1 1 d . . .
C3 C 0.7990(4) 0.3072(3) 0.2809(3) 0.0204(10) Uani 1 1 d . . .
O4 O 0.4218(3) 0.0851(2) 0.19407(19) 0.0304(8) Uani 1 1 d . . .
C4 C 0.5111(4) 0.0906(3) 0.2260(3) 0.0231(10) Uani 1 1 d . . .
C11 C 0.7371(4) 0.3903(3) 0.4219(3) 0.0255(11) Uani 1 1 d . . .
H11 H 0.6781 0.4209 0.4011 0.031 Uiso 1 1 calc R . .
C12 C 0.8489(4) 0.4170(3) 0.4190(3) 0.0280(11) Uani 1 1 d . . .
H12 H 0.8775 0.4689 0.3965 0.034 Uiso 1 1 calc R . .
C13 C 0.9091(4) 0.3531(4) 0.4552(3) 0.0278(11) Uani 1 1 d . . .
H13 H 0.9858 0.3536 0.4611 0.033 Uiso 1 1 calc R . .
C14 C 0.8353(4) 0.2873(3) 0.4814(3) 0.0257(11) Uani 1 1 d . . .
H14 H 0.8541 0.2363 0.5081 0.031 Uiso 1 1 calc R . .
C15 C 0.7289(4) 0.3109(3) 0.4608(3) 0.0231(10) Uani 1 1 d . . .
H15 H 0.6637 0.2790 0.4713 0.028 Uiso 1 1 calc R . .
C21 C 0.6480(4) -0.1258(3) 0.3041(3) 0.0273(11) Uani 1 1 d . . .
H21 H 0.6653 -0.1418 0.3506 0.033 Uiso 1 1 calc R . .
C22 C 0.7215(4) -0.0801(3) 0.2658(3) 0.0263(11) Uani 1 1 d . . .
H22 H 0.7970 -0.0605 0.2818 0.032 Uiso 1 1 calc R . .
C23 C 0.6629(4) -0.0688(3) 0.1998(3) 0.0295(11) Uani 1 1 d . . .
H23 H 0.6919 -0.0401 0.1635 0.035 Uiso 1 1 calc R . .
C24 C 0.5529(4) -0.1077(4) 0.1971(3) 0.0368(13) Uani 1 1 d . . .
H24 H 0.4954 -0.1094 0.1586 0.044 Uiso 1 1 calc R . .
C25 C 0.5440(4) -0.1434(3) 0.2611(3) 0.0327(12) Uani 1 1 d . . .
H25 H 0.4794 -0.1739 0.2733 0.039 Uiso 1 1 calc R . .
C31 C 0.4572(3) 0.2396(3) 0.1000(3) 0.0229(10) Uani 1 1 d . . .
H31 H 0.4384 0.1647 0.0969 0.027 Uiso 1 1 calc R . .
C32 C 0.3804(4) 0.2909(3) 0.1467(3) 0.0264(11) Uani 1 1 d . . .
H32A H 0.3887 0.3652 0.1475 0.032 Uiso 1 1 calc R . .
H32B H 0.3992 0.2803 0.1967 0.032 Uiso 1 1 calc R . .
C33 C 0.2623(4) 0.2462(4) 0.1171(3) 0.0301(12) Uani 1 1 d . . .
H33A H 0.2529 0.1729 0.1196 0.036 Uiso 1 1 calc R . .
H33B H 0.2133 0.2815 0.1471 0.036 Uiso 1 1 calc R . .
C34 C 0.2318(4) 0.2585(4) 0.0390(3) 0.0342(13) Uani 1 1 d . . .
H34A H 0.1573 0.2245 0.0199 0.041 Uiso 1 1 calc R . .
H34B H 0.2322 0.3320 0.0374 0.041 Uiso 1 1 calc R . .
C35 C 0.3106(4) 0.2126(4) -0.0083(3) 0.0281(11) Uani 1 1 d . . .
H35A H 0.2921 0.2268 -0.0574 0.034 Uiso 1 1 calc R . .
H35B H 0.3031 0.1377 -0.0119 0.034 Uiso 1 1 calc R . .
C36 C 0.4287(4) 0.2569(4) 0.0226(3) 0.0260(11) Uani 1 1 d . . .
H36A H 0.4782 0.2235 -0.0079 0.031 Uiso 1 1 calc R . .
H36B H 0.4381 0.3310 0.0223 0.031 Uiso 1 1 calc R . .
C41 C 0.6755(4) 0.2145(3) 0.0718(3) 0.0224(10) Uani 1 1 d . . .
H41 H 0.6648 0.2555 0.0330 0.027 Uiso 1 1 calc R . .
C42 C 0.6323(4) 0.1016(3) 0.0377(3) 0.0243(10) Uani 1 1 d . . .
H42A H 0.6415 0.0590 0.0750 0.029 Uiso 1 1 calc R . .
H42B H 0.5538 0.0963 0.0188 0.029 Uiso 1 1 calc R . .
C43 C 0.6933(4) 0.0628(4) -0.0229(3) 0.0283(11) Uani 1 1 d . . .
H43A H 0.6811 0.1037 -0.0610 0.034 Uiso 1 1 calc R . .
H43B H 0.6645 -0.0090 -0.0442 0.034 Uiso 1 1 calc R . .
C44 C 0.8153(4) 0.0692(4) 0.0034(3) 0.0320(12) Uani 1 1 d . . .
H44A H 0.8284 0.0243 0.0389 0.038 Uiso 1 1 calc R . .
H44B H 0.8528 0.0453 -0.0377 0.038 Uiso 1 1 calc R . .
C45 C 0.8603(4) 0.1784(4) 0.0380(3) 0.0323(12) Uani 1 1 d . . .
H45A H 0.8554 0.2214 0.0008 0.039 Uiso 1 1 calc R . .
H45B H 0.9379 0.1808 0.0583 0.039 Uiso 1 1 calc R . .
C46 C 0.7979(4) 0.2211(4) 0.0977(3) 0.0276(11) Uani 1 1 d . . .
H46A H 0.8268 0.2933 0.1171 0.033 Uiso 1 1 calc R . .
H46B H 0.8101 0.1828 0.1373 0.033 Uiso 1 1 calc R . .
C51 C 0.6400(4) 0.4068(3) 0.1553(3) 0.0218(10) Uani 1 1 d . . .
H51 H 0.7211 0.4144 0.1602 0.026 Uiso 1 1 calc R . .
C52 C 0.6035(4) 0.4592(3) 0.0928(3) 0.0279(11) Uani 1 1 d . . .
H52A H 0.5250 0.4660 0.0897 0.033 Uiso 1 1 calc R . .
H52B H 0.6152 0.4172 0.0469 0.033 Uiso 1 1 calc R . .
C53 C 0.6681(4) 0.5651(4) 0.1041(3) 0.0332(12) Uani 1 1 d . . .
H53A H 0.7464 0.5581 0.1056 0.040 Uiso 1 1 calc R . .
H53B H 0.6443 0.5989 0.0635 0.040 Uiso 1 1 calc R . .
C54 C 0.6496(4) 0.6298(4) 0.1749(3) 0.0350(13) Uani 1 1 d . . .
H54A H 0.6950 0.6965 0.1836 0.042 Uiso 1 1 calc R . .
H54B H 0.5725 0.6429 0.1710 0.042 Uiso 1 1 calc R . .
C55 C 0.6774(5) 0.5772(4) 0.2378(3) 0.0359(13) Uani 1 1 d . . .
H55A H 0.6587 0.6184 0.2819 0.043 Uiso 1 1 calc R . .
H55B H 0.7566 0.5729 0.2459 0.043 Uiso 1 1 calc R . .
C56 C 0.6166(4) 0.4697(3) 0.2249(3) 0.0273(11) Uani 1 1 d . . .
H56A H 0.6400 0.4363 0.2657 0.033 Uiso 1 1 calc R . .
H56B H 0.5376 0.4739 0.2217 0.033 Uiso 1 1 calc R . .
C61 C 0.7393(3) 0.0318(3) 0.5109(3) 0.0220(10) Uani 1 1 d . . .
N62 N 0.7256(3) 0.0880(3) 0.5750(2) 0.0226(9) Uani 1 1 d . . .
C63 C 0.7822(4) 0.0552(4) 0.6335(3) 0.0277(11) Uani 1 1 d . . .
H63 H 0.7846 0.0828 0.6831 0.033 Uiso 1 1 calc R . .
C64 C 0.8322(4) -0.0229(4) 0.6051(3) 0.0272(11) Uani 1 1 d . . .
H64 H 0.8769 -0.0621 0.6311 0.033 Uiso 1 1 calc R . .
N65 N 0.8066(3) -0.0362(3) 0.5307(2) 0.0237(9) Uani 1 1 d . . .
C71 C 0.6543(4) 0.1649(3) 0.5828(3) 0.0224(10) Uani 1 1 d . . .
C72 C 0.5519(4) 0.1466(3) 0.5420(3) 0.0250(11) Uani 1 1 d . . .
H72 H 0.5288 0.0823 0.5111 0.030 Uiso 1 1 calc R . .
C73 C 0.4826(4) 0.2223(3) 0.5464(3) 0.0268(11) Uani 1 1 d . . .
H73 H 0.4124 0.2096 0.5180 0.032 Uiso 1 1 calc R . .
C74 C 0.5153(4) 0.3164(4) 0.5921(3) 0.0273(11) Uani 1 1 d . . .
C75 C 0.6180(4) 0.3323(4) 0.6335(3) 0.0302(12) Uani 1 1 d . . .
H75 H 0.6410 0.3960 0.6652 0.036 Uiso 1 1 calc R . .
C76 C 0.6881(4) 0.2572(4) 0.6297(3) 0.0272(11) Uani 1 1 d . . .
H76 H 0.7578 0.2690 0.6587 0.033 Uiso 1 1 calc R . .
C77 C 0.4428(4) 0.4008(4) 0.5933(3) 0.0359(13) Uani 1 1 d . . .
H77A H 0.4653 0.4516 0.6379 0.054 Uiso 1 1 calc R . .
H77B H 0.3673 0.3721 0.5912 0.054 Uiso 1 1 calc R . .
H77C H 0.4486 0.4333 0.5517 0.054 Uiso 1 1 calc R . .
C81 C 0.8467(3) -0.1113(3) 0.4815(3) 0.0243(11) Uani 1 1 d . . .
C82 C 0.8332(4) -0.2129(4) 0.4884(3) 0.0302(12) Uani 1 1 d . . .
H82 H 0.7973 -0.2325 0.5253 0.036 Uiso 1 1 calc R . .
C83 C 0.8727(4) -0.2847(4) 0.4409(3) 0.0313(12) Uani 1 1 d . . .
H83 H 0.8621 -0.3544 0.4451 0.038 Uiso 1 1 calc R . .
C84 C 0.9277(4) -0.2587(4) 0.3872(3) 0.0308(12) Uani 1 1 d . . .
C85 C 0.9394(4) -0.1565(4) 0.3811(3) 0.0306(12) Uani 1 1 d . . .
H85 H 0.9752 -0.1369 0.3441 0.037 Uiso 1 1 calc R . .
C86 C 0.8996(4) -0.0827(4) 0.4282(3) 0.0268(11) Uani 1 1 d . . .
H86 H 0.9088 -0.0131 0.4237 0.032 Uiso 1 1 calc R . .
C87 C 0.9766(4) -0.3370(4) 0.3387(3) 0.0390(14) Uani 1 1 d . . .
H87A H 1.0370 -0.3612 0.3670 0.059 Uiso 1 1 calc R . .
H87B H 1.0035 -0.3063 0.3007 0.059 Uiso 1 1 calc R . .
H87C H 0.9212 -0.3946 0.3169 0.059 Uiso 1 1 calc R . .
C101 C 0.3289(4) 0.3407(4) 0.3677(3) 0.0269(11) Uani 1 1 d . . .
C102 C 0.2545(5) 0.2713(4) 0.3176(3) 0.0393(14) Uani 1 1 d . . .
H102 H 0.2776 0.2115 0.2923 0.047 Uiso 1 1 calc R . .
C103 C 0.1471(5) 0.2887(5) 0.3045(3) 0.0460(15) Uani 1 1 d . . .
H103 H 0.0974 0.2413 0.2694 0.055 Uiso 1 1 calc R . .
C104 C 0.1113(4) 0.3734(4) 0.3411(3) 0.0417(14) Uani 1 1 d . . .
H104 H 0.0372 0.3845 0.3316 0.050 Uiso 1 1 calc R . .
C105 C 0.1835(4) 0.4427(4) 0.3921(3) 0.0340(12) Uani 1 1 d . . .
H105 H 0.1593 0.5014 0.4182 0.041 Uiso 1 1 calc R . .
C106 C 0.2921(4) 0.4257(4) 0.4050(3) 0.0308(12) Uani 1 1 d . . .
H106 H 0.3418 0.4733 0.4400 0.037 Uiso 1 1 calc R . .
C107 C 0.4462(4) 0.3226(4) 0.3803(3) 0.0369(13) Uani 1 1 d . . .
H10A H 0.4806 0.3355 0.3392 0.055 Uiso 1 1 calc R . .
H10B H 0.4510 0.2518 0.3858 0.055 Uiso 1 1 calc R . .
H10C H 0.4836 0.3689 0.4242 0.055 Uiso 1 1 calc R . .
C201 C 0.8632(4) 0.5025(4) 0.8668(3) 0.0390(14) Uani 1 1 d . . .
C202 C 0.7737(4) 0.4686(4) 0.8135(3) 0.0415(14) Uani 1 1 d . . .
H202 H 0.7739 0.4848 0.7671 0.050 Uiso 1 1 calc R . .
C203 C 0.6841(5) 0.4113(5) 0.8273(3) 0.0445(15) Uani 1 1 d . . .
H203 H 0.6232 0.3890 0.7903 0.053 Uiso 1 1 calc R . .
C204 C 0.6826(4) 0.3863(4) 0.8948(3) 0.0408(14) Uani 1 1 d . . .
H204 H 0.6212 0.3466 0.9041 0.049 Uiso 1 1 calc R . .
C205 C 0.7701(4) 0.4193(4) 0.9473(3) 0.0431(14) Uani 1 1 d . . .
H205 H 0.7703 0.4025 0.9935 0.052 Uiso 1 1 calc R . .
C206 C 0.8593(4) 0.4775(4) 0.9332(3) 0.0440(15) Uani 1 1 d . . .
H206 H 0.9193 0.5009 0.9706 0.053 Uiso 1 1 calc R . .
C207 C 0.9606(5) 0.5649(5) 0.8527(4) 0.0571(19) Uani 1 1 d . . .
H20A H 0.9638 0.6354 0.8787 0.086 Uiso 1 1 calc R . .
H20B H 0.9550 0.5640 0.8009 0.086 Uiso 1 1 calc R . .
H20C H 1.0266 0.5361 0.8694 0.086 Uiso 1 1 calc R . .
C301 C 0.0163(9) 0.8099(9) 0.1628(8) 0.0368(18) Uani 0.588(15) 1 d P A 1
C302 C -0.0151(10) 0.9071(8) 0.1700(7) 0.0452(19) Uani 0.588(15) 1 d PU A 1
H302 H -0.0903 0.9150 0.1661 0.054 Uiso 0.588(15) 1 calc PR A 1
C303 C 0.0598(12) 0.9931(8) 0.1826(7) 0.048(2) Uani 0.588(15) 1 d PU A 1
H303 H 0.0365 1.0592 0.1865 0.057 Uiso 0.588(15) 1 calc PR A 1
C304 C 0.1685(11) 0.9816(10) 0.1894(5) 0.0363(18) Uani 0.588(15) 1 d PU A 1
H304 H 0.2206 1.0404 0.1992 0.044 Uiso 0.588(15) 1 calc PR A 1
C305 C 0.2026(8) 0.8880(10) 0.1825(6) 0.038(2) Uani 0.588(15) 1 d PU A 1
H305 H 0.2781 0.8814 0.1868 0.046 Uiso 0.588(15) 1 calc PR A 1
C306 C 0.1283(9) 0.8024(9) 0.1692(7) 0.0411(19) Uani 0.588(15) 1 d PU A 1
H306 H 0.1532 0.7369 0.1643 0.049 Uiso 0.588(15) 1 calc PR A 1
C307 C -0.0635(11) 0.7181(10) 0.1458(11) 0.061(4) Uani 0.588(15) 1 d P A 1
H30A H -0.1237 0.7300 0.1728 0.091 Uiso 0.588(15) 1 calc PR A 1
H30B H -0.0285 0.6602 0.1593 0.091 Uiso 0.588(15) 1 calc PR A 1
H30C H -0.0913 0.7030 0.0940 0.091 Uiso 0.588(15) 1 calc PR A 1
C311 C 0.0208(8) 0.8127(6) 0.1508(7) 0.0368(18) Uani 0.412(15) 1 d PG A 2
C312 C -0.0373(8) 0.8976(8) 0.1564(8) 0.0452(19) Uani 0.412(15) 1 d PGU A 2
H312 H -0.1144 0.8882 0.1472 0.054 Uiso 0.412(15) 1 calc PR A 2
C313 C 0.0183(13) 0.9962(7) 0.1756(7) 0.048(2) Uani 0.412(15) 1 d PGU A 2
H313 H -0.0211 1.0538 0.1794 0.057 Uiso 0.412(15) 1 calc PR A 2
C314 C 0.1320(13) 1.0100(9) 0.1892(6) 0.0363(18) Uani 0.412(15) 1 d PGU A 2
H314 H 0.1697 1.0769 0.2022 0.044 Uiso 0.412(15) 1 calc PR A 2
C315 C 0.1901(8) 0.9251(13) 0.1836(6) 0.038(2) Uani 0.412(15) 1 d PGU A 2
H315 H 0.2672 0.9345 0.1928 0.046 Uiso 0.412(15) 1 calc PR A 2
C316 C 0.1345(8) 0.8265(10) 0.1644(7) 0.0411(19) Uani 0.412(15) 1 d PGU A 2
H316 H 0.1739 0.7689 0.1606 0.049 Uiso 0.412(15) 1 calc PR A 2
C317 C -0.0395(14) 0.7056(7) 0.1300(12) 0.047(7) Uiso 0.412(15) 1 d PG A 2
H31A H -0.0428 0.6805 0.0782 0.070 Uiso 0.412(15) 1 calc PR A 2
H31B H -0.1134 0.7070 0.1413 0.070 Uiso 0.412(15) 1 calc PR A 2
H31C H -0.0013 0.6602 0.1570 0.070 Uiso 0.412(15) 1 calc PR A 2

loop_
_atom_site_aniso_label
_atom_site_aniso_U_11
_atom_site_aniso_U_22
_atom_site_aniso_U_33
_atom_site_aniso_U_23
_atom_site_aniso_U_13
_atom_site_aniso_U_12
Pt1 0.01327(9) 0.02112(9) 0.02338(10) 0.00731(6) 0.00161(7) 0.00305(6)
Mn1 0.0127(3) 0.0208(3) 0.0228(4) 0.0057(3) 0.0011(3) 0.0034(3)
P1 0.0158(6) 0.0187(6) 0.0235(7) 0.0054(5) 0.0016(5) 0.0022(4)
B1 0.012(2) 0.020(2) 0.025(3) 0.002(2) 0.005(2) 0.0033(19)
O1 0.0218(18) 0.0332(19) 0.045(2) 0.0095(16) 0.0079(17) 0.0123(15)
C1 0.016(2) 0.027(2) 0.026(3) 0.007(2) -0.001(2) -0.0016(19)
Cu1 0.0192(3) 0.0238(3) 0.0235(3) 0.0077(2) 0.0011(3) 0.0061(2)
Mn2 0.0158(3) 0.0188(3) 0.0230(4) 0.0051(3) 0.0012(3) 0.0029(3)
O2 0.0191(17) 0.037(2) 0.032(2) 0.0111(15) 0.0069(17) 0.0029(14)
C2 0.016(2) 0.023(2) 0.030(3) 0.011(2) -0.002(2) -0.0002(18)
O3 0.0219(17) 0.0328(19) 0.027(2) 0.0111(15) -0.0015(16) -0.0020(14)
C3 0.019(2) 0.018(2) 0.024(3) 0.0048(18) 0.000(2) 0.0046(17)
O4 0.0164(17) 0.0350(19) 0.040(2) 0.0196(16) -0.0059(16) -0.0023(14)
C4 0.022(2) 0.019(2) 0.030(3) 0.0108(19) 0.006(2) 0.0012(18)
C11 0.024(2) 0.025(2) 0.028(3) 0.0028(19) 0.005(2) 0.0091(19)
C12 0.033(3) 0.020(2) 0.029(3) 0.0003(19) 0.005(2) -0.003(2)
C13 0.021(2) 0.033(3) 0.026(3) 0.001(2) 0.001(2) -0.003(2)
C14 0.028(3) 0.027(2) 0.020(3) 0.0042(19) -0.001(2) 0.0024(19)
C15 0.019(2) 0.029(2) 0.022(3) 0.0035(19) 0.006(2) 0.0018(18)
C21 0.035(3) 0.020(2) 0.030(3) 0.007(2) 0.006(2) 0.008(2)
C22 0.025(3) 0.020(2) 0.034(3) 0.005(2) 0.002(2) 0.0092(19)
C23 0.042(3) 0.024(2) 0.026(3) 0.0017(19) 0.013(3) 0.011(2)
C24 0.033(3) 0.032(3) 0.038(3) -0.006(2) -0.009(3) 0.010(2)
C25 0.027(3) 0.019(2) 0.050(4) 0.001(2) 0.006(3) 0.0007(19)
C31 0.015(2) 0.026(2) 0.028(3) 0.0087(19) -0.001(2) 0.0015(18)
C32 0.024(3) 0.025(2) 0.030(3) 0.008(2) 0.001(2) 0.0051(19)
C33 0.018(2) 0.037(3) 0.036(3) 0.012(2) 0.002(2) 0.004(2)
C34 0.022(3) 0.036(3) 0.043(3) 0.014(2) -0.003(3) -0.001(2)
C35 0.024(3) 0.028(3) 0.029(3) 0.010(2) -0.008(2) -0.001(2)
C36 0.022(2) 0.026(2) 0.029(3) 0.009(2) -0.001(2) -0.0006(19)
C41 0.020(2) 0.026(2) 0.023(3) 0.0068(19) 0.007(2) 0.0041(18)
C42 0.024(2) 0.020(2) 0.028(3) 0.0045(19) 0.002(2) 0.0012(18)
C43 0.031(3) 0.028(3) 0.025(3) 0.004(2) 0.002(2) 0.006(2)
C44 0.031(3) 0.038(3) 0.028(3) 0.003(2) 0.007(2) 0.012(2)
C45 0.025(3) 0.037(3) 0.036(3) 0.006(2) 0.009(2) 0.007(2)
C46 0.018(2) 0.030(3) 0.033(3) 0.003(2) 0.003(2) 0.0007(19)
C51 0.020(2) 0.020(2) 0.026(3) 0.0087(18) 0.002(2) 0.0033(18)
C52 0.031(3) 0.026(3) 0.027(3) 0.007(2) 0.003(2) 0.006(2)
C53 0.042(3) 0.028(3) 0.031(3) 0.011(2) 0.003(3) 0.003(2)
C54 0.039(3) 0.020(2) 0.046(4) 0.008(2) 0.002(3) 0.000(2)
C55 0.040(3) 0.031(3) 0.034(3) 0.000(2) 0.005(3) 0.004(2)
C56 0.027(3) 0.026(3) 0.028(3) 0.004(2) 0.005(2) 0.002(2)
C61 0.015(2) 0.024(2) 0.028(3) 0.0087(19) 0.001(2) -0.0004(17)
N62 0.0173(19) 0.027(2) 0.024(2) 0.0087(16) 0.0003(18) 0.0023(15)
C63 0.021(2) 0.037(3) 0.026(3) 0.013(2) -0.001(2) -0.001(2)
C64 0.018(2) 0.037(3) 0.030(3) 0.017(2) -0.001(2) 0.004(2)
N65 0.0150(19) 0.028(2) 0.028(2) 0.0092(17) -0.0003(18) 0.0038(15)
C71 0.019(2) 0.030(2) 0.021(3) 0.0105(19) 0.005(2) 0.0050(19)
C72 0.021(2) 0.025(2) 0.028(3) 0.0065(19) 0.002(2) -0.0006(19)
C73 0.019(2) 0.030(3) 0.033(3) 0.010(2) 0.004(2) 0.0019(19)
C74 0.027(3) 0.031(3) 0.027(3) 0.008(2) 0.010(2) 0.005(2)
C75 0.033(3) 0.032(3) 0.024(3) 0.002(2) 0.008(2) -0.003(2)
C76 0.023(3) 0.033(3) 0.026(3) 0.007(2) 0.005(2) 0.002(2)
C77 0.037(3) 0.036(3) 0.037(3) 0.005(2) 0.012(3) 0.011(2)
C81 0.013(2) 0.030(3) 0.030(3) 0.011(2) -0.002(2) 0.0050(18)
C82 0.019(2) 0.036(3) 0.039(3) 0.017(2) 0.002(2) 0.004(2)
C83 0.019(2) 0.030(3) 0.045(3) 0.013(2) -0.004(2) 0.004(2)
C84 0.014(2) 0.038(3) 0.037(3) 0.004(2) -0.005(2) 0.007(2)
C85 0.018(2) 0.041(3) 0.034(3) 0.012(2) 0.001(2) 0.003(2)
C86 0.016(2) 0.029(3) 0.037(3) 0.012(2) 0.003(2) 0.0032(19)
C87 0.029(3) 0.041(3) 0.043(4) 0.002(2) -0.001(3) 0.008(2)
C101 0.028(3) 0.027(3) 0.029(3) 0.011(2) 0.008(2) 0.002(2)
C102 0.043(3) 0.035(3) 0.039(3) 0.001(2) 0.017(3) -0.004(2)
C103 0.032(3) 0.063(4) 0.035(4) -0.003(3) 0.009(3) -0.015(3)
C104 0.021(3) 0.056(4) 0.047(4) 0.010(3) 0.010(3) -0.004(2)
C105 0.025(3) 0.043(3) 0.037(3) 0.010(2) 0.009(3) 0.006(2)
C106 0.028(3) 0.032(3) 0.030(3) 0.005(2) 0.001(2) 0.002(2)
C107 0.034(3) 0.038(3) 0.041(3) 0.008(2) 0.009(3) 0.013(2)
C201 0.029(3) 0.037(3) 0.051(4) 0.007(3) 0.009(3) 0.006(2)
C202 0.037(3) 0.047(3) 0.040(4) 0.010(3) 0.004(3) 0.006(3)
C203 0.033(3) 0.060(4) 0.036(4) 0.006(3) 0.000(3) 0.000(3)
C204 0.028(3) 0.047(3) 0.048(4) 0.009(3) 0.007(3) 0.003(2)
C205 0.034(3) 0.058(4) 0.041(4) 0.017(3) 0.005(3) 0.011(3)
C206 0.027(3) 0.052(4) 0.049(4) 0.007(3) -0.004(3) 0.005(3)
C207 0.037(3) 0.049(4) 0.089(6) 0.023(4) 0.011(4) 0.004(3)
C301 0.033(3) 0.047(3) 0.030(5) 0.010(3) 0.006(3) 0.001(3)
C302 0.045(2) 0.046(2) 0.045(2) 0.0086(8) 0.0072(8) 0.0057(7)
C303 0.048(2) 0.048(2) 0.048(2) 0.0092(8) 0.0077(8) 0.0058(7)
C304 0.036(2) 0.0365(19) 0.0360(19) 0.0072(8) 0.0059(8) 0.0041(7)
C305 0.038(2) 0.038(2) 0.038(2) 0.0075(8) 0.0064(8) 0.0040(7)
C306 0.0410(19) 0.041(2) 0.041(2) 0.0077(8) 0.0066(8) 0.0047(7)
C307 0.034(7) 0.054(8) 0.092(13) 0.017(7) 0.003(8) -0.002(6)
C311 0.033(3) 0.047(3) 0.030(5) 0.010(3) 0.006(3) 0.001(3)
C312 0.045(2) 0.046(2) 0.045(2) 0.0086(8) 0.0072(8) 0.0057(7)
C313 0.048(2) 0.048(2) 0.048(2) 0.0092(8) 0.0077(8) 0.0058(7)
C314 0.036(2) 0.0365(19) 0.0360(19) 0.0072(8) 0.0059(8) 0.0041(7)
C315 0.038(2) 0.038(2) 0.038(2) 0.0075(8) 0.0064(8) 0.0040(7)
C316 0.0410(19) 0.041(2) 0.041(2) 0.0077(8) 0.0066(8) 0.0047(7)

loop_
_atom_type_symbol
_atom_type_description
_atom_type_scat_dispersion_real
_atom_type_scat_dispersion_imag
_atom_type_scat_source
C C 0.0033 0.0016 'International Tables Vol C Tables 4.2.6.8 and 6.1.1.4'
H H 0.0000 0.0000 'International Tables Vol C Tables 4.2.6.8 and 6.1.1.4'
B B 0.0013 0.0007 'International Tables Vol C Tables 4.2.6.8 and 6.1.1.4'
N N 0.0061 0.0033 'International Tables Vol C Tables 4.2.6.8 and 6.1.1.4'
O O 0.0106 0.0060 'International Tables Vol C Tables 4.2.6.8 and 6.1.1.4'
P P 0.1023 0.0942 'International Tables Vol C Tables 4.2.6.8 and 6.1.1.4'
Mn Mn 0.3368 0.7283 'International Tables Vol C Tables 4.2.6.8 and 6.1.1.4'
Cu Cu 0.3201 1.2651 'International Tables Vol C Tables 4.2.6.8 and 6.1.1.4'
Pt Pt -1.7033 8.3905 'International Tables Vol C Tables 4.2.6.8 and 6.1.1.4'

loop_
_geom_angle_atom_site_label_1
_geom_angle_atom_site_label_2
_geom_angle_atom_site_label_3
_geom_angle
C4 Pt1 B1 88.49(18)
C4 Pt1 C3 172.95(17)
B1 Pt1 C3 84.48(17)
C4 Pt1 P1 95.88(13)
B1 Pt1 P1 174.51(14)
C3 Pt1 P1 91.17(12)
C4 Pt1 Mn2 45.38(13)
B1 Pt1 Mn2 46.27(13)
C3 Pt1 Mn2 128.10(11)
P1 Pt1 Mn2 136.62(3)
C4 Pt1 Mn1 130.75(13)
B1 Pt1 Mn1 44.12(13)
C3 Pt1 Mn1 42.30(12)
P1 Pt1 Mn1 132.37(3)
Mn2 Pt1 Mn1 90.34(2)
C1 Mn1 C3 92.7(2)
C1 Mn1 B1 79.5(2)
C3 Mn1 B1 102.5(2)
C1 Mn1 C14 101.7(2)
C3 Mn1 C14 149.08(18)
B1 Mn1 C14 106.9(2)
C1 Mn1 C13 96.5(2)
C3 Mn1 C13 113.07(19)
B1 Mn1 C13 144.4(2)
C14 Mn1 C13 38.67(18)
C1 Mn1 C15 135.8(2)
C3 Mn1 C15 131.19(18)
B1 Mn1 C15 93.8(2)
C14 Mn1 C15 38.40(17)
C13 Mn1 C15 64.39(18)
C1 Mn1 C11 160.4(2)
C3 Mn1 C11 94.70(19)
B1 Mn1 C11 116.4(2)
C14 Mn1 C11 63.86(18)
C13 Mn1 C11 63.90(19)
C15 Mn1 C11 38.00(17)
C1 Mn1 C12 124.7(2)
C3 Mn1 C12 85.42(19)
B1 Mn1 C12 154.6(2)
C14 Mn1 C12 63.86(18)
C13 Mn1 C12 37.74(18)
C15 Mn1 C12 63.99(18)
C11 Mn1 C12 38.37(18)
C1 Mn1 Pt1 97.18(15)
C3 Mn1 Pt1 54.94(13)
B1 Mn1 Pt1 50.27(16)
C14 Mn1 Pt1 146.84(13)
C13 Mn1 Pt1 162.16(14)
C15 Mn1 Pt1 111.83(12)
C11 Mn1 Pt1 101.89(13)
C12 Mn1 Pt1 124.43(13)
C41 P1 C31 103.1(2)
C41 P1 C51 102.6(2)
C31 P1 C51 107.7(2)
C41 P1 Pt1 110.59(15)
C31 P1 Pt1 115.84(15)
C51 P1 Pt1 115.48(15)
Mn1 B1 Mn2 168.2(3)
Mn1 B1 Cu1 115.2(3)
Mn2 B1 Cu1 76.52(17)
Mn1 B1 Pt1 85.6(2)
Mn2 B1 Pt1 83.14(19)
Cu1 B1 Pt1 155.1(3)
O1 C1 Mn1 178.8(4)
C61 Cu1 B1 147.57(19)
C61 Cu1 Mn2 161.21(13)
B1 Cu1 Mn2 50.21(14)
C61 Cu1 C2 133.25(18)
B1 Cu1 C2 73.29(17)
Mn2 Cu1 C2 41.53(12)
C2 Mn2 C4 84.7(2)
C2 Mn2 B1 94.1(2)
C4 Mn2 B1 96.2(2)
C2 Mn2 C21 105.0(2)
C4 Mn2 C21 147.17(19)
B1 Mn2 C21 113.8(2)
C2 Mn2 C25 93.7(2)
C4 Mn2 C25 111.00(19)
B1 Mn2 C25 152.2(2)
C21 Mn2 C25 38.47(18)
C2 Mn2 C24 117.7(2)
C4 Mn2 C24 83.5(2)
B1 Mn2 C24 148.0(2)
C21 Mn2 C24 64.1(2)
C25 Mn2 C24 38.0(2)
C2 Mn2 C22 141.8(2)
C4 Mn2 C22 131.2(2)
B1 Mn2 C22 94.12(19)
C21 Mn2 C22 38.42(18)
C25 Mn2 C22 64.16(18)
C24 Mn2 C22 63.99(19)
C2 Mn2 C23 155.6(2)
C4 Mn2 C23 94.2(2)
B1 Mn2 C23 110.3(2)
C21 Mn2 C23 63.96(19)
C25 Mn2 C23 63.9(2)
C24 Mn2 C23 38.3(2)
C22 Mn2 C23 38.00(18)
C2 Mn2 Cu1 69.32(15)
C4 Mn2 Cu1 136.19(14)
B1 Mn2 Cu1 53.27(16)
C21 Mn2 Cu1 75.59(14)
C25 Mn2 Cu1 105.51(15)
C24 Mn2 Cu1 139.57(15)
C22 Mn2 Cu1 86.32(13)
C23 Mn2 Cu1 123.78(14)
C2 Mn2 Pt1 104.32(14)
C4 Mn2 Pt1 49.29(13)
B1 Mn2 Pt1 50.59(15)
C21 Mn2 Pt1 147.65(14)
C25 Mn2 Pt1 150.47(16)
C24 Mn2 Pt1 112.52(16)
C22 Mn2 Pt1 109.64(13)
C23 Mn2 Pt1 93.10(13)
Cu1 Mn2 Pt1 102.71(3)
O2 C2 Mn2 176.1(4)
O2 C2 Cu1 114.7(3)
Mn2 C2 Cu1 69.15(15)
O3 C3 Mn1 147.6(4)
O3 C3 Pt1 129.5(3)
Mn1 C3 Pt1 82.76(17)
O4 C4 Mn2 140.0(3)
O4 C4 Pt1 134.5(3)
Mn2 C4 Pt1 85.34(18)
C15 C11 C12 108.4(4)
C15 C11 Mn1 70.9(3)
C12 C11 Mn1 71.3(3)
C15 C11 H11 125.8
C12 C11 H11 125.8
Mn1 C11 H11 123.6
C13 C12 C11 107.9(4)
C13 C12 Mn1 70.4(3)
C11 C12 Mn1 70.4(3)
C13 C12 H12 126.0
C11 C12 H12 126.0
Mn1 C12 H12 124.8
C12 C13 C14 108.0(4)
C12 C13 Mn1 71.8(3)
C14 C13 Mn1 70.3(3)
C12 C13 H13 126.0
C14 C13 H13 126.0
Mn1 C13 H13 123.5
C15 C14 C13 108.1(4)
C15 C14 Mn1 71.4(3)
C13 C14 Mn1 71.0(3)
C15 C14 H14 125.9
C13 C14 H14 125.9
Mn1 C14 H14 123.3
C11 C15 C14 107.6(4)
C11 C15 Mn1 71.1(3)
C14 C15 Mn1 70.3(3)
C11 C15 H15 126.2
C14 C15 H15 126.2
Mn1 C15 H15 124.1
C22 C21 C25 108.0(4)
C22 C21 Mn2 71.4(3)
C25 C21 Mn2 71.1(3)
C22 C21 H21 126.0
C25 C21 H21 126.0
Mn2 C21 H21 123.1
C23 C22 C21 107.8(4)
C23 C22 Mn2 71.2(3)
C21 C22 Mn2 70.2(3)
C23 C22 H22 126.1
C21 C22 H22 126.1
Mn2 C22 H22 124.1
C22 C23 C24 108.1(5)
C22 C23 Mn2 70.8(3)
C24 C23 Mn2 70.7(3)
C22 C23 H23 125.9
C24 C23 H23 125.9
Mn2 C23 H23 124.2
C25 C24 C23 108.0(5)
C25 C24 Mn2 70.8(3)
C23 C24 Mn2 71.0(3)
C25 C24 H24 126.0
C23 C24 H24 126.0
Mn2 C24 H24 123.8
C24 C25 C21 108.0(5)
C24 C25 Mn2 71.2(3)
C21 C25 Mn2 70.4(3)
C24 C25 H25 126.0
C21 C25 H25 126.0
Mn2 C25 H25 124.1
C32 C31 C36 109.5(4)
C32 C31 P1 112.4(3)
C36 C31 P1 118.3(3)
C32 C31 H31 105.2
C36 C31 H31 105.2
P1 C31 H31 105.2
C31 C32 C33 110.4(4)
C31 C32 H32A 109.6
C33 C32 H32A 109.6
C31 C32 H32B 109.6
C33 C32 H32B 109.6
H32A C32 H32B 108.1
C34 C33 C32 110.8(4)
C34 C33 H33A 109.5
C32 C33 H33A 109.5
C34 C33 H33B 109.5
C32 C33 H33B 109.5
H33A C33 H33B 108.1
C35 C34 C33 111.5(4)
C35 C34 H34A 109.3
C33 C34 H34A 109.3
C35 C34 H34B 109.3
C33 C34 H34B 109.3
H34A C34 H34B 108.0
C34 C35 C36 111.4(4)
C34 C35 H35A 109.4
C36 C35 H35A 109.4
C34 C35 H35B 109.4
C36 C35 H35B 109.4
H35A C35 H35B 108.0
C31 C36 C35 110.1(4)
C31 C36 H36A 109.6
C35 C36 H36A 109.6
C31 C36 H36B 109.6
C35 C36 H36B 109.6
H36A C36 H36B 108.2
C46 C41 C42 108.5(4)
C46 C41 P1 112.7(3)
C42 C41 P1 112.3(3)
C46 C41 H41 107.7
C42 C41 H41 107.7
P1 C41 H41 107.7
C43 C42 C41 110.3(4)
C43 C42 H42A 109.6
C41 C42 H42A 109.6
C43 C42 H42B 109.6
C41 C42 H42B 109.6
H42A C42 H42B 108.1
C42 C43 C44 111.8(4)
C42 C43 H43A 109.3
C44 C43 H43A 109.3
C42 C43 H43B 109.3
C44 C43 H43B 109.3
H43A C43 H43B 107.9
C45 C44 C43 110.0(4)
C45 C44 H44A 109.7
C43 C44 H44A 109.7
C45 C44 H44B 109.7
C43 C44 H44B 109.7
H44A C44 H44B 108.2
C44 C45 C46 111.3(4)
C44 C45 H45A 109.4
C46 C45 H45A 109.4
C44 C45 H45B 109.4
C46 C45 H45B 109.4
H45A C45 H45B 108.0
C45 C46 C41 112.9(4)
C45 C46 H46A 109.0
C41 C46 H46A 109.0
C45 C46 H46B 109.0
C41 C46 H46B 109.0
H46A C46 H46B 107.8
C56 C51 C52 109.1(4)
C56 C51 P1 114.7(3)
C52 C51 P1 118.2(3)
C56 C51 H51 104.4
C52 C51 H51 104.4
P1 C51 H51 104.4
C51 C52 C53 109.9(4)
C51 C52 H52A 109.7
C53 C52 H52A 109.7
C51 C52 H52B 109.7
C53 C52 H52B 109.7
H52A C52 H52B 108.2
C54 C53 C52 109.5(4)
C54 C53 H53A 109.8
C52 C53 H53A 109.8
C54 C53 H53B 109.8
C52 C53 H53B 109.8
H53A C53 H53B 108.2
C55 C54 C53 111.5(4)
C55 C54 H54A 109.3
C53 C54 H54A 109.3
C55 C54 H54B 109.3
C53 C54 H54B 109.3
H54A C54 H54B 108.0
C54 C55 C56 112.0(4)
C54 C55 H55A 109.2
C56 C55 H55A 109.2
C54 C55 H55B 109.2
C56 C55 H55B 109.2
H55A C55 H55B 107.9
C51 C56 C55 109.9(4)
C51 C56 H56A 109.7
C55 C56 H56A 109.7
C51 C56 H56B 109.7
C55 C56 H56B 109.7
H56A C56 H56B 108.2
N62 C61 N65 103.3(4)
N62 C61 Cu1 128.1(3)
N65 C61 Cu1 128.4(4)
C61 N62 C63 112.1(4)
C61 N62 C71 124.5(4)
C63 N62 C71 123.2(4)
C64 C63 N62 105.9(4)
C64 C63 H63 127.0
N62 C63 H63 127.0
C63 C64 N65 107.3(4)
C63 C64 H64 126.4
N65 C64 H64 126.4
C61 N65 C64 111.5(4)
C61 N65 C81 124.6(4)
C64 N65 C81 124.0(4)
C72 C71 C76 120.7(4)
C72 C71 N62 119.0(4)
C76 C71 N62 120.3(4)
C71 C72 C73 120.0(4)
C71 C72 H72 120.0
C73 C72 H72 120.0
C72 C73 C74 120.4(4)
C72 C73 H73 119.8
C74 C73 H73 119.8
C75 C74 C73 118.5(4)
C75 C74 C77 121.1(4)
C73 C74 C77 120.4(4)
C74 C75 C76 121.6(5)
C74 C75 H75 119.2
C76 C75 H75 119.2
C71 C76 C75 118.7(5)
C71 C76 H76 120.7
C75 C76 H76 120.7
C74 C77 H77A 109.5
C74 C77 H77B 109.5
H77A C77 H77B 109.5
C74 C77 H77C 109.5
H77A C77 H77C 109.5
H77B C77 H77C 109.5
C86 C81 C82 120.5(5)
C86 C81 N65 120.0(4)
C82 C81 N65 119.4(4)
C83 C82 C81 119.0(5)
C83 C82 H82 120.5
C81 C82 H82 120.5
C82 C83 C84 122.1(5)
C82 C83 H83 119.0
C84 C83 H83 119.0
C83 C84 C85 117.7(5)
C83 C84 C87 121.5(5)
C85 C84 C87 120.8(5)
C86 C85 C84 121.2(5)
C86 C85 H85 119.4
C84 C85 H85 119.4
C81 C86 C85 119.5(5)
C81 C86 H86 120.3
C85 C86 H86 120.3
C84 C87 H87A 109.5
C84 C87 H87B 109.5
H87A C87 H87B 109.5
C84 C87 H87C 109.5
H87A C87 H87C 109.5
H87B C87 H87C 109.5
C106 C101 C102 118.4(5)
C106 C101 C107 121.5(5)
C102 C101 C107 120.1(5)
C103 C102 C101 120.4(5)
C103 C102 H102 119.8
C101 C102 H102 119.8
C104 C103 C102 121.0(5)
C104 C103 H103 119.5
C102 C103 H103 119.5
C103 C104 C105 119.7(5)
C103 C104 H104 120.2
C105 C104 H104 120.2
C104 C105 C106 119.4(5)
C104 C105 H105 120.3
C106 C105 H105 120.3
C101 C106 C105 121.2(5)
C101 C106 H106 119.4
C105 C106 H106 119.4
C101 C107 H10A 109.5
C101 C107 H10B 109.5
H10A C107 H10B 109.5
C101 C107 H10C 109.5
H10A C107 H10C 109.5
H10B C107 H10C 109.5
C206 C201 C202 117.7(5)
C206 C201 C207 121.1(6)
C202 C201 C207 121.2(6)
C203 C202 C201 120.7(6)
C203 C202 H202 119.7
C201 C202 H202 119.7
C202 C203 C204 120.5(5)
C202 C203 H203 119.8
C204 C203 H203 119.8
C205 C204 C203 119.1(5)
C205 C204 H204 120.4
C203 C204 H204 120.4
C204 C205 C206 120.1(6)
C204 C205 H205 120.0
C206 C205 H205 120.0
C201 C206 C205 122.0(5)
C201 C206 H206 119.0
C205 C206 H206 119.0
C201 C207 H20A 109.5
C201 C207 H20B 109.5
H20A C207 H20B 109.5
C201 C207 H20C 109.5
H20A C207 H20C 109.5
H20B C207 H20C 109.5
C302 C301 C306 116.9(9)
C302 C301 C307 121.9(10)
C306 C301 C307 121.2(10)
C303 C302 C301 121.8(10)
C303 C302 H302 119.1
C301 C302 H302 119.1
C304 C303 C302 119.0(10)
C304 C303 H303 120.5
C302 C303 H303 120.5
C305 C304 C303 121.1(9)
C305 C304 H304 119.5
C303 C304 H304 119.5
C304 C305 C306 120.1(10)
C304 C305 H305 119.9
C306 C305 H305 119.9
C305 C306 C301 121.1(10)
C305 C306 H306 119.4
C301 C306 H306 119.4
C316 C311 C312 120.0
C316 C311 C317 120.0
C312 C311 C317 120.0
C313 C312 C311 120.0
C313 C312 H312 120.0
C311 C312 H312 120.0
C312 C313 C314 120.0
C312 C313 H313 120.0
C314 C313 H313 120.0
C315 C314 C313 120.0
C315 C314 H314 120.0
C313 C314 H314 120.0
C314 C315 C316 120.0
C314 C315 H315 120.0
C316 C315 H315 120.0
C311 C316 C315 120.0
C311 C316 H316 120.0
C315 C316 H316 120.0
C311 C317 H31A 109.5
C311 C317 H31B 109.5
H31A C317 H31B 109.5
C311 C317 H31C 109.5
H31A C317 H31C 109.5
H31B C317 H31C 109.5

loop_
_geom_bond_atom_site_label_1
_geom_bond_atom_site_label_2
_geom_bond_distance
Pt1 C4 2.059(4)
Pt1 B1 2.106(5)
Pt1 C3 2.253(4)
Pt1 P1 2.3376(12)
Pt1 Mn2 2.7068(8)
Pt1 Mn1 2.7307(8)
Mn1 C1 1.747(5)
Mn1 C3 1.853(5)
Mn1 B1 1.907(5)
Mn1 C14 2.145(5)
Mn1 C13 2.155(5)
Mn1 C15 2.159(5)
Mn1 C11 2.161(5)
Mn1 C12 2.173(4)
P1 C41 1.843(5)
P1 C31 1.851(4)
P1 C51 1.853(4)
B1 Mn2 1.970(5)
B1 Cu1 2.055(5)
O1 C1 1.176(5)
Cu1 C61 1.920(5)
Cu1 Mn2 2.4931(10)
Cu1 C2 2.496(4)
Mn2 C2 1.769(5)
Mn2 C4 1.933(5)
Mn2 C21 2.144(4)
Mn2 C25 2.154(5)
Mn2 C24 2.159(5)
Mn2 C22 2.159(5)
Mn2 C23 2.164(5)
O2 C2 1.169(6)
O3 C3 1.173(5)
O4 C4 1.186(5)
C11 C15 1.406(6)
C11 C12 1.424(7)
C11 H11 0.9500
C12 C13 1.400(7)
C12 H12 0.9500
C13 C14 1.423(7)
C13 H13 0.9500
C14 C15 1.415(6)
C14 H14 0.9500
C15 H15 0.9500
C21 C22 1.416(7)
C21 C25 1.416(7)
C21 H21 0.9500
C22 C23 1.407(7)
C22 H22 0.9500
C23 C24 1.418(7)
C23 H23 0.9500
C24 C25 1.404(8)
C24 H24 0.9500
C25 H25 0.9500
C31 C32 1.527(7)
C31 C36 1.535(6)
C31 H31 1.0000
C32 C33 1.534(6)
C32 H32A 0.9900
C32 H32B 0.9900
C33 C34 1.528(7)
C33 H33A 0.9900
C33 H33B 0.9900
C34 C35 1.524(7)
C34 H34A 0.9900
C34 H34B 0.9900
C35 C36 1.537(6)
C35 H35A 0.9900
C35 H35B 0.9900
C36 H36A 0.9900
C36 H36B 0.9900
C41 C46 1.533(6)
C41 C42 1.553(6)
C41 H41 1.0000
C42 C43 1.514(7)
C42 H42A 0.9900
C42 H42B 0.9900
C43 C44 1.529(7)
C43 H43A 0.9900
C43 H43B 0.9900
C44 C45 1.517(7)
C44 H44A 0.9900
C44 H44B 0.9900
C45 C46 1.527(7)
C45 H45A 0.9900
C45 H45B 0.9900
C46 H46A 0.9900
C46 H46B 0.9900
C51 C56 1.522(7)
C51 C52 1.527(6)
C51 H51 1.0000
C52 C53 1.534(6)
C52 H52A 0.9900
C52 H52B 0.9900
C53 C54 1.529(7)
C53 H53A 0.9900
C53 H53B 0.9900
C54 C55 1.515(7)
C54 H54A 0.9900
C54 H54B 0.9900
C55 C56 1.530(6)
C55 H55A 0.9900
C55 H55B 0.9900
C56 H56A 0.9900
C56 H56B 0.9900
C61 N62 1.359(6)
C61 N65 1.362(6)
N62 C63 1.397(6)
N62 C71 1.425(6)
C63 C64 1.339(7)
C63 H63 0.9500
C64 N65 1.389(6)
C64 H64 0.9500
N65 C81 1.425(6)
C71 C72 1.382(6)
C71 C76 1.385(6)
C72 C73 1.391(6)
C72 H72 0.9500
C73 C74 1.392(7)
C73 H73 0.9500
C74 C75 1.391(7)
C74 C77 1.511(7)
C75 C76 1.392(7)
C75 H75 0.9500
C76 H76 0.9500
C77 H77A 0.9800
C77 H77B 0.9800
C77 H77C 0.9800
C81 C86 1.379(7)
C81 C82 1.389(6)
C82 C83 1.375(7)
C82 H82 0.9500
C83 C84 1.390(7)
C83 H83 0.9500
C84 C85 1.391(7)
C84 C87 1.503(7)
C85 C86 1.389(7)
C85 H85 0.9500
C86 H86 0.9500
C87 H87A 0.9800
C87 H87B 0.9800
C87 H87C 0.9800
C101 C106 1.382(7)
C101 C102 1.389(7)
C101 C107 1.502(7)
C102 C103 1.381(8)
C102 H102 0.9500
C103 C104 1.369(8)
C103 H103 0.9500
C104 C105 1.384(7)
C104 H104 0.9500
C105 C106 1.394(7)
C105 H105 0.9500
C106 H106 0.9500
C107 H10A 0.9800
C107 H10B 0.9800
C107 H10C 0.9800
C201 C206 1.373(8)
C201 C202 1.389(8)
C201 C207 1.499(8)
C202 C203 1.384(8)
C202 H202 0.9500
C203 C204 1.392(8)
C203 H203 0.9500
C204 C205 1.361(8)
C204 H204 0.9500
C205 C206 1.389(8)
C205 H205 0.9500
C206 H206 0.9500
C207 H20A 0.9800
C207 H20B 0.9800
C207 H20C 0.9800
C301 C302 1.384(13)
C301 C306 1.404(13)
C301 C307 1.472(13)
C302 C303 1.383(14)
C302 H302 0.9500
C303 C304 1.374(14)
C303 H303 0.9500
C304 C305 1.351(14)
C304 H304 0.9500
C305 C306 1.374(13)
C305 H305 0.9500
C306 H306 0.9500
C307 H30A 0.9800
C307 H30B 0.9800
C307 H30C 0.9800
C311 C316 1.4000
C311 C312 1.4000
C311 C317 1.5200
C312 C313 1.4000
C312 H312 0.9500
C313 C314 1.4000
C313 H313 0.9500
C314 C315 1.4000
C314 H314 0.9500
C315 C316 1.4000
C315 H315 0.9500
C316 H316 0.9500
C317 H31A 0.9800
C317 H31B 0.9800
C317 H31C 0.9800

loop_
_geom_torsion_atom_site_label_1
_geom_torsion_atom_site_label_2
_geom_torsion_atom_site_label_3
_geom_torsion_atom_site_label_4
_geom_torsion
C4 Pt1 Mn1 C1 90.1(2)
B1 Pt1 Mn1 C1 69.9(2)
C3 Pt1 Mn1 C1 -88.2(2)
P1 Pt1 Mn1 C1 -104.22(16)
Mn2 Pt1 Mn1 C1 67.36(15)
C4 Pt1 Mn1 C3 178.3(2)
B1 Pt1 Mn1 C3 158.1(3)
P1 Pt1 Mn1 C3 -16.02(17)
Mn2 Pt1 Mn1 C3 155.55(17)
C4 Pt1 Mn1 B1 20.2(3)
C3 Pt1 Mn1 B1 -158.1(3)
P1 Pt1 Mn1 B1 -174.1(2)
Mn2 Pt1 Mn1 B1 -2.5(2)
C4 Pt1 Mn1 C14 -34.3(3)
B1 Pt1 Mn1 C14 -54.6(3)
C3 Pt1 Mn1 C14 147.3(3)
P1 Pt1 Mn1 C14 131.3(2)
Mn2 Pt1 Mn1 C14 -57.1(2)
C4 Pt1 Mn1 C13 -129.9(5)
B1 Pt1 Mn1 C13 -150.1(5)
C3 Pt1 Mn1 C13 51.8(5)
P1 Pt1 Mn1 C13 35.8(5)
Mn2 Pt1 Mn1 C13 -152.6(4)
C4 Pt1 Mn1 C15 -55.9(2)
B1 Pt1 Mn1 C15 -76.1(2)
C3 Pt1 Mn1 C15 125.8(2)
P1 Pt1 Mn1 C15 109.82(14)
Mn2 Pt1 Mn1 C15 -78.61(13)
C4 Pt1 Mn1 C11 -94.3(2)
B1 Pt1 Mn1 C11 -114.5(2)
C3 Pt1 Mn1 C11 87.4(2)
P1 Pt1 Mn1 C11 71.37(14)
Mn2 Pt1 Mn1 C11 -117.06(13)
C4 Pt1 Mn1 C12 -128.5(2)
B1 Pt1 Mn1 C12 -148.7(3)
C3 Pt1 Mn1 C12 53.2(2)
P1 Pt1 Mn1 C12 37.17(18)
Mn2 Pt1 Mn1 C12 -151.26(17)
C4 Pt1 P1 C41 -98.9(2)
C3 Pt1 P1 C41 81.30(19)
Mn2 Pt1 P1 C41 -75.67(16)
Mn1 Pt1 P1 C41 92.01(15)
C4 Pt1 P1 C31 18.0(2)
C3 Pt1 P1 C31 -161.8(2)
Mn2 Pt1 P1 C31 41.18(19)
Mn1 Pt1 P1 C31 -151.14(17)
C4 Pt1 P1 C51 145.2(2)
C3 Pt1 P1 C51 -34.6(2)
Mn2 Pt1 P1 C51 168.38(16)
Mn1 Pt1 P1 C51 -23.94(18)
C1 Mn1 B1 Mn2 -91.3(14)
C3 Mn1 B1 Mn2 -0.9(15)
C14 Mn1 B1 Mn2 169.5(14)
C13 Mn1 B1 Mn2 -177.9(12)
C15 Mn1 B1 Mn2 132.8(14)
C11 Mn1 B1 Mn2 100.8(14)
C12 Mn1 B1 Mn2 105.2(14)
Pt1 Mn1 B1 Mn2 17.3(13)
C1 Mn1 B1 Cu1 85.5(3)
C3 Mn1 B1 Cu1 175.9(2)
C14 Mn1 B1 Cu1 -13.6(3)
C13 Mn1 B1 Cu1 -1.1(5)
C15 Mn1 B1 Cu1 -50.4(3)
C11 Mn1 B1 Cu1 -82.3(3)
C12 Mn1 B1 Cu1 -78.0(5)
Pt1 Mn1 B1 Cu1 -165.9(3)
C1 Mn1 B1 Pt1 -108.6(2)
C3 Mn1 B1 Pt1 -18.2(2)
C14 Mn1 B1 Pt1 152.23(17)
C13 Mn1 B1 Pt1 164.8(3)
C15 Mn1 B1 Pt1 115.45(17)
C11 Mn1 B1 Pt1 83.5(2)
C12 Mn1 B1 Pt1 87.9(5)
C4 Pt1 B1 Mn1 -164.8(2)
C3 Pt1 B1 Mn1 14.62(18)
Mn2 Pt1 B1 Mn1 176.5(3)
C4 Pt1 B1 Mn2 18.69(19)
C3 Pt1 B1 Mn2 -161.88(19)
Mn1 Pt1 B1 Mn2 -176.5(3)
C4 Pt1 B1 Cu1 -16.5(6)
C3 Pt1 B1 Cu1 163.0(7)
Mn2 Pt1 B1 Cu1 -35.2(5)
Mn1 Pt1 B1 Cu1 148.3(8)
Mn1 B1 Cu1 C61 -8.7(5)
Mn2 B1 Cu1 C61 170.6(3)
Pt1 B1 Cu1 C61 -153.4(5)
Mn1 B1 Cu1 Mn2 -179.3(3)
Pt1 B1 Cu1 Mn2 36.0(5)
Mn1 B1 Cu1 C2 140.8(3)
Mn2 B1 Cu1 C2 -39.90(15)
Pt1 B1 Cu1 C2 -3.9(6)
Mn1 B1 Mn2 C2 -122.6(14)
Cu1 B1 Mn2 C2 60.35(18)
Pt1 B1 Mn2 C2 -105.22(19)
Mn1 B1 Mn2 C4 -37.5(14)
Cu1 B1 Mn2 C4 145.50(18)
Pt1 B1 Mn2 C4 -20.1(2)
Mn1 B1 Mn2 C21 129.0(14)
Cu1 B1 Mn2 C21 -48.1(2)
Pt1 B1 Mn2 C21 146.37(17)
Mn1 B1 Mn2 C25 131.5(13)
Cu1 B1 Mn2 C25 -45.5(5)
Pt1 B1 Mn2 C25 148.9(4)
Mn1 B1 Mn2 C24 50.3(16)
Cu1 B1 Mn2 C24 -126.7(3)
Pt1 B1 Mn2 C24 67.7(4)
Mn1 B1 Mn2 C22 94.7(14)
Cu1 B1 Mn2 C22 -82.29(18)
Pt1 B1 Mn2 C22 112.14(18)
Mn1 B1 Mn2 C23 59.4(15)
Cu1 B1 Mn2 C23 -117.65(18)
Pt1 B1 Mn2 C23 76.8(2)
Mn1 B1 Mn2 Cu1 177.0(15)
Pt1 B1 Mn2 Cu1 -165.6(2)
Mn1 B1 Mn2 Pt1 -17.4(13)
Cu1 B1 Mn2 Pt1 165.6(2)
C61 Cu1 Mn2 C2 83.7(5)
B1 Cu1 Mn2 C2 -112.1(2)
C61 Cu1 Mn2 C4 141.3(5)
B1 Cu1 Mn2 C4 -54.4(3)
C2 Cu1 Mn2 C4 57.7(2)
C61 Cu1 Mn2 B1 -164.3(5)
C2 Cu1 Mn2 B1 112.1(2)
C61 Cu1 Mn2 C21 -28.9(5)
B1 Cu1 Mn2 C21 135.4(2)
C2 Cu1 Mn2 C21 -112.6(2)
C61 Cu1 Mn2 C25 -4.4(5)
B1 Cu1 Mn2 C25 159.8(2)
C2 Cu1 Mn2 C25 -88.1(2)
C61 Cu1 Mn2 C24 -25.2(5)
B1 Cu1 Mn2 C24 139.1(3)
C2 Cu1 Mn2 C24 -108.8(3)
C61 Cu1 Mn2 C22 -66.3(5)
B1 Cu1 Mn2 C22 97.9(2)
C2 Cu1 Mn2 C22 -150.0(2)
C61 Cu1 Mn2 C23 -73.1(5)
B1 Cu1 Mn2 C23 91.2(2)
C2 Cu1 Mn2 C23 -156.7(2)
C61 Cu1 Mn2 Pt1 -175.6(4)
B1 Cu1 Mn2 Pt1 -11.38(18)
C2 Cu1 Mn2 Pt1 100.71(15)
C4 Pt1 Mn2 C2 -69.9(2)
B1 Pt1 Mn2 C2 83.4(2)
C3 Pt1 Mn2 C2 106.6(2)
P1 Pt1 Mn2 C2 -103.24(16)
Mn1 Pt1 Mn2 C2 85.83(15)
B1 Pt1 Mn2 C4 153.2(3)
C3 Pt1 Mn2 C4 176.4(2)
P1 Pt1 Mn2 C4 -33.4(2)
Mn1 Pt1 Mn2 C4 155.69(19)
C4 Pt1 Mn2 B1 -153.2(3)
C3 Pt1 Mn2 B1 23.2(2)
P1 Pt1 Mn2 B1 173.4(2)
Mn1 Pt1 Mn2 B1 2.44(19)
C4 Pt1 Mn2 C21 135.5(3)
B1 Pt1 Mn2 C21 -71.3(3)
C3 Pt1 Mn2 C21 -48.1(3)
P1 Pt1 Mn2 C21 102.1(3)
Mn1 Pt1 Mn2 C21 -68.8(3)
C4 Pt1 Mn2 C25 56.0(3)
B1 Pt1 Mn2 C25 -150.8(3)
C3 Pt1 Mn2 C25 -127.6(3)
P1 Pt1 Mn2 C25 22.6(3)
Mn1 Pt1 Mn2 C25 -148.4(3)
C4 Pt1 Mn2 C24 58.8(2)
B1 Pt1 Mn2 C24 -147.9(2)
C3 Pt1 Mn2 C24 -124.8(2)
P1 Pt1 Mn2 C24 25.44(16)
Mn1 Pt1 Mn2 C24 -145.49(16)
C4 Pt1 Mn2 C22 128.0(2)
B1 Pt1 Mn2 C22 -78.8(2)
C3 Pt1 Mn2 C22 -55.6(2)
P1 Pt1 Mn2 C22 94.58(15)
Mn1 Pt1 Mn2 C22 -76.35(14)
C4 Pt1 Mn2 C23 92.9(2)
B1 Pt1 Mn2 C23 -113.9(2)
C3 Pt1 Mn2 C23 -90.7(2)
P1 Pt1 Mn2 C23 59.52(15)
Mn1 Pt1 Mn2 C23 -111.41(14)
C4 Pt1 Mn2 Cu1 -141.4(2)
B1 Pt1 Mn2 Cu1 11.81(19)
C3 Pt1 Mn2 Cu1 34.98(16)
P1 Pt1 Mn2 Cu1 -174.81(5)
Mn1 Pt1 Mn2 Cu1 14.25(3)
C4 Mn2 C2 Cu1 -144.03(15)
B1 Mn2 C2 Cu1 -48.12(16)
C21 Mn2 C2 Cu1 67.86(16)
C25 Mn2 C2 Cu1 105.20(15)
C24 Mn2 C2 Cu1 136.12(18)
C22 Mn2 C2 Cu1 53.8(3)
C23 Mn2 C2 Cu1 127.3(4)
Pt1 Mn2 C2 Cu1 -98.42(6)
C61 Cu1 C2 O2 25.8(4)
B1 Cu1 C2 O2 -132.2(4)
Mn2 Cu1 C2 O2 179.7(4)
C61 Cu1 C2 Mn2 -153.9(2)
B1 Cu1 C2 Mn2 48.02(18)
C1 Mn1 C3 O3 -86.1(7)
B1 Mn1 C3 O3 -165.9(7)
C14 Mn1 C3 O3 32.1(9)
C13 Mn1 C3 O3 12.2(8)
C15 Mn1 C3 O3 87.6(7)
C11 Mn1 C3 O3 75.8(7)
C12 Mn1 C3 O3 38.5(7)
Pt1 Mn1 C3 O3 177.0(8)
C1 Mn1 C3 Pt1 96.91(17)
B1 Mn1 C3 Pt1 17.1(2)
C14 Mn1 C3 Pt1 -144.9(3)
C13 Mn1 C3 Pt1 -164.83(16)
C15 Mn1 C3 Pt1 -89.4(2)
C11 Mn1 C3 Pt1 -101.24(16)
C12 Mn1 C3 Pt1 -138.51(17)
B1 Pt1 C3 O3 166.9(5)
P1 Pt1 C3 O3 -9.7(4)
Mn2 Pt1 C3 O3 150.3(4)
Mn1 Pt1 C3 O3 -177.9(6)
B1 Pt1 C3 Mn1 -15.13(18)
P1 Pt1 C3 Mn1 168.23(12)
Mn2 Pt1 C3 Mn1 -31.7(2)
C2 Mn2 C4 O4 -61.5(6)
B1 Mn2 C4 O4 -155.1(6)
C21 Mn2 C4 O4 48.2(8)
C25 Mn2 C4 O4 30.4(7)
C24 Mn2 C4 O4 57.1(6)
C22 Mn2 C4 O4 103.9(6)
C23 Mn2 C4 O4 94.0(6)
Cu1 Mn2 C4 O4 -114.1(6)
Pt1 Mn2 C4 O4 -175.6(7)
C2 Mn2 C4 Pt1 114.00(19)
B1 Mn2 C4 Pt1 20.5(2)
C21 Mn2 C4 Pt1 -136.2(3)
C25 Mn2 C4 Pt1 -154.05(18)
C24 Mn2 C4 Pt1 -127.3(2)
C22 Mn2 C4 Pt1 -80.6(2)
C23 Mn2 C4 Pt1 -90.46(19)
Cu1 Mn2 C4 Pt1 61.5(2)
B1 Pt1 C4 O4 157.0(6)
P1 Pt1 C4 O4 -26.3(5)
Mn2 Pt1 C4 O4 176.0(7)
Mn1 Pt1 C4 O4 143.1(5)
B1 Pt1 C4 Mn2 -18.99(19)
P1 Pt1 C4 Mn2 157.68(13)
Mn1 Pt1 C4 Mn2 -32.9(2)
C1 Mn1 C11 C15 -82.8(7)
C3 Mn1 C11 C15 165.5(3)
B1 Mn1 C11 C15 59.0(3)
C14 Mn1 C11 C15 -37.8(3)
C13 Mn1 C11 C15 -81.1(3)
C12 Mn1 C11 C15 -118.0(4)
Pt1 Mn1 C11 C15 110.3(3)
C1 Mn1 C11 C12 35.2(7)
C3 Mn1 C11 C12 -76.5(3)
B1 Mn1 C11 C12 177.0(3)
C14 Mn1 C11 C12 80.2(3)
C13 Mn1 C11 C12 36.9(3)
C15 Mn1 C11 C12 118.0(4)
Pt1 Mn1 C11 C12 -131.7(3)
C15 C11 C12 C13 0.9(6)
Mn1 C11 C12 C13 -60.7(3)
C15 C11 C12 Mn1 61.6(3)
C1 Mn1 C12 C13 -48.2(4)
C3 Mn1 C12 C13 -138.2(3)
B1 Mn1 C12 C13 112.0(5)
C14 Mn1 C12 C13 38.1(3)
C15 Mn1 C12 C13 81.1(3)
C11 Mn1 C12 C13 118.3(4)
Pt1 Mn1 C12 C13 -179.3(2)
C1 Mn1 C12 C11 -166.4(3)
C3 Mn1 C12 C11 103.5(3)
B1 Mn1 C12 C11 -6.3(6)
C14 Mn1 C12 C11 -80.2(3)
C13 Mn1 C12 C11 -118.3(4)
C15 Mn1 C12 C11 -37.2(3)
Pt1 Mn1 C12 C11 62.4(3)
C11 C12 C13 C14 -0.7(6)
Mn1 C12 C13 C14 -61.3(3)
C11 C12 C13 Mn1 60.7(3)
C1 Mn1 C13 C12 141.9(3)
C3 Mn1 C13 C12 46.2(3)
B1 Mn1 C13 C12 -137.0(4)
C14 Mn1 C13 C12 -117.5(4)
C15 Mn1 C13 C12 -79.9(3)
C11 Mn1 C13 C12 -37.5(3)
Pt1 Mn1 C13 C12 1.8(6)
C1 Mn1 C13 C14 -100.5(3)
C3 Mn1 C13 C14 163.8(3)
B1 Mn1 C13 C14 -19.5(5)
C15 Mn1 C13 C14 37.6(3)
C11 Mn1 C13 C14 80.0(3)
C12 Mn1 C13 C14 117.5(4)
Pt1 Mn1 C13 C14 119.4(4)
C12 C13 C14 C15 0.2(6)
Mn1 C13 C14 C15 -62.1(3)
C12 C13 C14 Mn1 62.3(3)
C1 Mn1 C14 C15 -156.6(3)
C3 Mn1 C14 C15 87.5(4)
B1 Mn1 C14 C15 -74.1(3)
C13 Mn1 C14 C15 117.6(4)
C11 Mn1 C14 C15 37.4(3)
C12 Mn1 C14 C15 80.4(3)
Pt1 Mn1 C14 C15 -33.2(4)
C1 Mn1 C14 C13 85.9(3)
C3 Mn1 C14 C13 -30.1(5)
B1 Mn1 C14 C13 168.3(3)
C15 Mn1 C14 C13 -117.6(4)
C11 Mn1 C14 C13 -80.1(3)
C12 Mn1 C14 C13 -37.2(3)
Pt1 Mn1 C14 C13 -150.8(2)
C12 C11 C15 C14 -0.7(6)
Mn1 C11 C15 C14 61.1(3)
C12 C11 C15 Mn1 -61.8(3)
C13 C14 C15 C11 0.3(5)
Mn1 C14 C15 C11 -61.6(3)
C13 C14 C15 Mn1 61.9(3)
C1 Mn1 C15 C11 151.5(3)
C3 Mn1 C15 C11 -19.4(4)
B1 Mn1 C15 C11 -129.7(3)
C14 Mn1 C15 C11 117.6(4)
C13 Mn1 C15 C11 79.7(3)
C12 Mn1 C15 C11 37.6(3)
Pt1 Mn1 C15 C11 -81.2(3)
C1 Mn1 C15 C14 34.0(4)
C3 Mn1 C15 C14 -137.0(3)
B1 Mn1 C15 C14 112.7(3)
C13 Mn1 C15 C14 -37.9(3)
C11 Mn1 C15 C14 -117.6(4)
C12 Mn1 C15 C14 -80.0(3)
Pt1 Mn1 C15 C14 161.2(2)
C2 Mn2 C21 C22 -166.0(3)
C4 Mn2 C21 C22 90.0(4)
B1 Mn2 C21 C22 -64.6(3)
C25 Mn2 C21 C22 117.3(4)
C24 Mn2 C21 C22 80.1(3)
C23 Mn2 C21 C22 37.3(3)
Cu1 Mn2 C21 C22 -102.5(3)
Pt1 Mn2 C21 C22 -11.5(4)
C2 Mn2 C21 C25 76.6(3)
C4 Mn2 C21 C25 -27.4(5)
B1 Mn2 C21 C25 178.1(3)
C24 Mn2 C21 C25 -37.2(3)
C22 Mn2 C21 C25 -117.3(4)
C23 Mn2 C21 C25 -80.0(3)
Cu1 Mn2 C21 C25 140.1(3)
Pt1 Mn2 C21 C25 -128.8(3)
C25 C21 C22 C23 0.5(5)
Mn2 C21 C22 C23 -61.6(3)
C25 C21 C22 Mn2 62.1(3)
C2 Mn2 C22 C23 140.0(3)
C4 Mn2 C22 C23 -16.1(4)
B1 Mn2 C22 C23 -118.1(3)
C21 Mn2 C22 C23 117.8(4)
C25 Mn2 C22 C23 79.9(3)
C24 Mn2 C22 C23 37.5(3)
Cu1 Mn2 C22 C23 -170.9(3)
Pt1 Mn2 C22 C23 -68.7(3)
C2 Mn2 C22 C21 22.2(5)
C4 Mn2 C22 C21 -133.9(3)
B1 Mn2 C22 C21 124.1(3)
C25 Mn2 C22 C21 -37.9(3)
C24 Mn2 C22 C21 -80.3(3)
C23 Mn2 C22 C21 -117.8(4)
Cu1 Mn2 C22 C21 71.3(3)
Pt1 Mn2 C22 C21 173.5(2)
C21 C22 C23 C24 -0.1(5)
Mn2 C22 C23 C24 -61.1(3)
C21 C22 C23 Mn2 61.0(3)
C2 Mn2 C23 C22 -105.5(5)
C4 Mn2 C23 C22 167.9(3)
B1 Mn2 C23 C22 69.6(3)
C21 Mn2 C23 C22 -37.7(3)
C25 Mn2 C23 C22 -80.8(3)
C24 Mn2 C23 C22 -118.1(4)
Cu1 Mn2 C23 C22 11.0(3)
Pt1 Mn2 C23 C22 118.5(3)
C2 Mn2 C23 C24 12.6(6)
C4 Mn2 C23 C24 -74.0(3)
B1 Mn2 C23 C24 -172.2(3)
C21 Mn2 C23 C24 80.4(3)
C25 Mn2 C23 C24 37.4(3)
C22 Mn2 C23 C24 118.1(4)
Cu1 Mn2 C23 C24 129.1(3)
Pt1 Mn2 C23 C24 -123.4(3)
C22 C23 C24 C25 -0.3(5)
Mn2 C23 C24 C25 -61.5(4)
C22 C23 C24 Mn2 61.2(3)
C2 Mn2 C24 C25 -56.4(4)
C4 Mn2 C24 C25 -137.0(3)
B1 Mn2 C24 C25 131.6(4)
C21 Mn2 C24 C25 37.7(3)
C22 Mn2 C24 C25 80.6(3)
C23 Mn2 C24 C25 117.8(4)
Cu1 Mn2 C24 C25 33.7(4)
Pt1 Mn2 C24 C25 -177.7(3)
C2 Mn2 C24 C23 -174.2(3)
C4 Mn2 C24 C23 105.3(3)
B1 Mn2 C24 C23 13.8(5)
C21 Mn2 C24 C23 -80.1(3)
C25 Mn2 C24 C23 -117.8(4)
C22 Mn2 C24 C23 -37.2(3)
Cu1 Mn2 C24 C23 -84.1(4)
Pt1 Mn2 C24 C23 64.5(3)
C23 C24 C25 C21 0.6(6)
Mn2 C24 C25 C21 -61.1(3)
C23 C24 C25 Mn2 61.6(3)
C22 C21 C25 C24 -0.7(5)
Mn2 C21 C25 C24 61.6(3)
C22 C21 C25 Mn2 -62.2(3)
C2 Mn2 C25 C24 132.4(3)
C4 Mn2 C25 C24 46.6(4)
B1 Mn2 C25 C24 -121.7(5)
C21 Mn2 C25 C24 -117.9(5)
C22 Mn2 C25 C24 -80.1(3)
C23 Mn2 C25 C24 -37.7(3)
Cu1 Mn2 C25 C24 -158.1(3)
Pt1 Mn2 C25 C24 4.3(5)
C2 Mn2 C25 C21 -109.7(3)
C4 Mn2 C25 C21 164.5(3)
B1 Mn2 C25 C21 -3.7(6)
C24 Mn2 C25 C21 117.9(5)
C22 Mn2 C25 C21 37.8(3)
C23 Mn2 C25 C21 80.3(3)
Cu1 Mn2 C25 C21 -40.1(3)
Pt1 Mn2 C25 C21 122.2(3)
C41 P1 C31 C32 -171.6(3)
C51 P1 C31 C32 -63.6(4)
Pt1 P1 C31 C32 67.4(3)
C41 P1 C31 C36 -42.5(4)
C51 P1 C31 C36 65.6(4)
Pt1 P1 C31 C36 -163.4(3)
C36 C31 C32 C33 59.8(5)
P1 C31 C32 C33 -166.6(3)
C31 C32 C33 C34 -57.5(5)
C32 C33 C34 C35 54.6(5)
C33 C34 C35 C36 -54.5(5)
C32 C31 C36 C35 -59.1(5)
P1 C31 C36 C35 170.4(3)
C34 C35 C36 C31 56.7(5)
C31 P1 C41 C46 -175.4(3)
C51 P1 C41 C46 72.8(4)
Pt1 P1 C41 C46 -50.9(3)
C31 P1 C41 C42 -52.5(4)
C51 P1 C41 C42 -164.3(3)
Pt1 P1 C41 C42 72.0(3)
C46 C41 C42 C43 -56.9(5)
P1 C41 C42 C43 177.9(3)
C41 C42 C43 C44 59.3(5)
C42 C43 C44 C45 -57.5(5)
C43 C44 C45 C46 54.5(6)
C44 C45 C46 C41 -55.7(5)
C42 C41 C46 C45 55.7(5)
P1 C41 C46 C45 -179.3(3)
C41 P1 C51 C56 -163.8(3)
C31 P1 C51 C56 87.8(4)
Pt1 P1 C51 C56 -43.4(4)
C41 P1 C51 C52 65.4(4)
C31 P1 C51 C52 -43.0(4)
Pt1 P1 C51 C52 -174.2(3)
C56 C51 C52 C53 61.9(5)
P1 C51 C52 C53 -164.7(3)
C51 C52 C53 C54 -59.5(5)
C52 C53 C54 C55 55.4(6)
C53 C54 C55 C56 -54.2(6)
C52 C51 C56 C55 -59.4(5)
P1 C51 C56 C55 165.5(3)
C54 C55 C56 C51 56.1(6)
B1 Cu1 C61 N62 73.8(6)
Mn2 Cu1 C61 N62 -129.0(4)
C2 Cu1 C61 N62 -64.3(5)
B1 Cu1 C61 N65 -99.9(5)
Mn2 Cu1 C61 N65 57.2(7)
C2 Cu1 C61 N65 122.0(4)
N65 C61 N62 C63 -0.5(5)
Cu1 C61 N62 C63 -175.5(3)
N65 C61 N62 C71 -175.0(4)
Cu1 C61 N62 C71 10.0(6)
C61 N62 C63 C64 0.0(5)
C71 N62 C63 C64 174.6(4)
N62 C63 C64 N65 0.5(5)
N62 C61 N65 C64 0.8(5)
Cu1 C61 N65 C64 175.8(3)
N62 C61 N65 C81 -178.7(4)
Cu1 C61 N65 C81 -3.8(6)
C63 C64 N65 C61 -0.8(5)
C63 C64 N65 C81 178.7(4)
C61 N62 C71 C72 42.8(6)
C63 N62 C71 C72 -131.1(5)
C61 N62 C71 C76 -136.2(5)
C63 N62 C71 C76 49.9(6)
C76 C71 C72 C73 1.7(7)
N62 C71 C72 C73 -177.2(4)
C71 C72 C73 C74 -0.5(7)
C72 C73 C74 C75 -0.6(7)
C72 C73 C74 C77 176.2(5)
C73 C74 C75 C76 0.6(7)
C77 C74 C75 C76 -176.2(5)
C72 C71 C76 C75 -1.7(7)
N62 C71 C76 C75 177.2(4)
C74 C75 C76 C71 0.6(7)
C61 N65 C81 C86 53.8(6)
C64 N65 C81 C86 -125.7(5)
C61 N65 C81 C82 -127.1(5)
C64 N65 C81 C82 53.5(6)
C86 C81 C82 C83 -0.5(7)
N65 C81 C82 C83 -179.6(4)
C81 C82 C83 C84 1.3(7)
C82 C83 C84 C85 -1.8(7)
C82 C83 C84 C87 176.1(4)
C83 C84 C85 C86 1.4(7)
C87 C84 C85 C86 -176.5(4)
C82 C81 C86 C85 0.1(7)
N65 C81 C86 C85 179.3(4)
C84 C85 C86 C81 -0.6(7)
C106 C101 C102 C103 1.7(8)
C107 C101 C102 C103 -178.4(5)
C101 C102 C103 C104 -1.2(9)
C102 C103 C104 C105 0.1(9)
C103 C104 C105 C106 0.5(9)
C102 C101 C106 C105 -1.1(8)
C107 C101 C106 C105 179.0(5)
C104 C105 C106 C101 0.0(8)
C206 C201 C202 C203 -0.3(9)
C207 C201 C202 C203 -179.7(6)
C201 C202 C203 C204 -0.4(9)
C202 C203 C204 C205 0.4(9)
C203 C204 C205 C206 0.3(9)
C202 C201 C206 C205 0.9(9)
C207 C201 C206 C205 -179.6(6)
C204 C205 C206 C201 -0.9(9)
C306 C301 C302 C303 0.3(16)
C307 C301 C302 C303 -177.0(11)
C301 C302 C303 C304 -1.2(16)
C302 C303 C304 C305 1.4(16)
C303 C304 C305 C306 -0.7(15)
C304 C305 C306 C301 -0.2(15)
C302 C301 C306 C305 0.4(16)
C307 C301 C306 C305 177.7(11)
C316 C311 C312 C313 0.0
C317 C311 C312 C313 180.0
C311 C312 C313 C314 0.0
C312 C313 C314 C315 0.0
C313 C314 C315 C316 0.0
C312 C311 C316 C315 0.0
C317 C311 C316 C315 180.0
C314 C315 C316 C311 0.0
